data_2233412
loop_
_publ_author_name
'Gao, Wei-Ming'
'Li, Jia-Ming'

_publ_section_title
;
 Decacarbonyl[\m~4~-(ethane-1,2-diyldinitrilo)tetrakis(methanethiolato)]bis(triphenylphosphane)tetrairon(2
 <i>Fe</i>---<i>Fe</i>)
;
_journal_coeditor_code CV5221
_journal_issue 2
_journal_name_full 'Acta Crystallographica Section E'
_journal_page_first m118
_journal_paper_doi 10.1107/S160053681105584X
_journal_volume 68
_journal_year 2012
_chemical_formula_iupac '[Fe4 (C6 H12 N2 S4) (C18 H15 P)2 (C O)10]'
_chemical_formula_moiety 'C52 H42 Fe4 N2 O10 P2 S4'
_chemical_formula_sum 'C52 H42 Fe4 N2 O10 P2 S4'
_chemical_formula_weight 1268.46
_chemical_name_systematic
;
Decacarbonyl[\m~4~-(ethane-1,2-diyldinitrilo)tetrakis(methanethiolato)]
bis(triphenylphosphane)tetrairon(2 <i>Fe</i>---<i>Fe</i>)
;
_space_group_IT_number 2
_symmetry_cell_setting triclinic
_symmetry_space_group_name_Hall '-P 1'
_symmetry_space_group_name_H-M 'P -1'
_atom_sites_solution_hydrogens geom
_atom_sites_solution_primary direct
_atom_sites_solution_secondary difmap
_audit_creation_method SHELXL-97
_cell_angle_alpha 63.257(3)
_cell_angle_beta 71.881(3)
_cell_angle_gamma 74.736(3)
_cell_formula_units_Z 1
_cell_length_a 10.854(2)
_cell_length_b 11.995(2)
_cell_length_c 12.202(3)
_cell_measurement_reflns_used 1603
_cell_measurement_temperature 296(2)
_cell_measurement_theta_max 22.12
_cell_measurement_theta_min 2.36
_cell_volume 1334.0(5)
_computing_cell_refinement 'SAINT (Bruker, 2007)'
_computing_data_collection 'SMART (Bruker, 2007)'
_computing_data_reduction 'SAINT (Bruker, 2007)'
_computing_molecular_graphics 'SHELXTL (Sheldrick, 2008)'
_computing_publication_material 'SHELXTL (Sheldrick, 2008)'
_computing_structure_refinement 'SHELXL97 (Sheldrick, 2008)'
_computing_structure_solution 'SHELXS97 (Sheldrick, 2008)'
_diffrn_ambient_temperature 296(2)
_diffrn_measured_fraction_theta_full 0.968
_diffrn_measured_fraction_theta_max 0.968
_diffrn_measurement_device_type 'Bruker SMART CCD area-detector'
_diffrn_measurement_method 'phi and omega scans'
_diffrn_radiation_monochromator graphite
_diffrn_radiation_source 'fine-focus sealed tube'
_diffrn_radiation_type MoK\a
_diffrn_radiation_wavelength 0.71073
_diffrn_reflns_av_R_equivalents 0.0716
_diffrn_reflns_av_sigmaI/netI 0.1097
_diffrn_reflns_limit_h_max 11
_diffrn_reflns_limit_h_min -13
_diffrn_reflns_limit_k_max 13
_diffrn_reflns_limit_k_min -14
_diffrn_reflns_limit_l_max 15
_diffrn_reflns_limit_l_min -14
_diffrn_reflns_number 7640
_diffrn_reflns_theta_full 26.09
_diffrn_reflns_theta_max 26.09
_diffrn_reflns_theta_min 1.92
_diffrn_standards_number 0
_exptl_absorpt_coefficient_mu 1.342
_exptl_absorpt_correction_T_max 0.818
_exptl_absorpt_correction_T_min 0.732
_exptl_absorpt_correction_type multi-scan
_exptl_absorpt_process_details '(SADABS; Sheldrick, 1996)'
_exptl_crystal_colour red
_exptl_crystal_density_diffrn 1.579
_exptl_crystal_density_method 'not measured'
_exptl_crystal_description block
_exptl_crystal_F_000 646
_exptl_crystal_size_max 0.30
_exptl_crystal_size_mid 0.20
_exptl_crystal_size_min 0.15
_refine_diff_density_max 0.555
_refine_diff_density_min -0.610
_refine_ls_extinction_method none
_refine_ls_goodness_of_fit_ref 1.008
_refine_ls_hydrogen_treatment constr
_refine_ls_matrix_type full
_refine_ls_number_parameters 334
_refine_ls_number_reflns 5124
_refine_ls_number_restraints 0
_refine_ls_restrained_S_all 1.008
_refine_ls_R_factor_all 0.0972
_refine_ls_R_factor_gt 0.0554
_refine_ls_shift/su_max 0.000
_refine_ls_shift/su_mean 0.000
_refine_ls_structure_factor_coef Fsqd
_refine_ls_weighting_details 'calc w=1/[\s^2^(Fo^2^)+(0.0050P)^2^] where P=(Fo^2^+2Fc^2^)/3'
_refine_ls_weighting_scheme calc
_refine_ls_wR_factor_gt 0.0821
_refine_ls_wR_factor_ref 0.0900
_reflns_number_gt 3098
_reflns_number_total 5124
_reflns_threshold_expression I>2\s(I)
_cod_data_source_file cv5221.cif
_cod_data_source_block I
_cod_database_code 2233412
_cod_database_fobs_code 2233412

loop_
_symmetry_equiv_pos_as_xyz
'x, y, z'
'-x, -y, -z'

loop_
_atom_site_type_symbol
_atom_site_label
_atom_site_fract_x
_atom_site_fract_y
_atom_site_fract_z
_atom_site_U_iso_or_equiv
_atom_site_adp_type
_atom_site_calc_flag
_atom_site_refinement_flags
_atom_site_occupancy
_atom_site_symmetry_multiplicity
Fe Fe1 0.15320(7) 0.23740(6) 0.47610(6) 0.0398(2) Uani d . 1 1
Fe Fe2 0.30658(7) 0.34428(7) 0.26923(6) 0.0454(2) Uani d . 1 1
P P1 0.08582(12) 0.15121(11) 0.68873(11) 0.0381(3) Uani d . 1 1
S S2 0.37365(12) 0.20598(11) 0.44901(11) 0.0431(3) Uani d . 1 1
S S1 0.17511(12) 0.44442(11) 0.39346(11) 0.0456(3) Uani d . 1 1
C C26 0.1553(4) 0.2004(5) 0.7753(4) 0.0370(12) Uani d . 1 1
C C25 -0.0910(4) 0.1748(4) 0.7554(4) 0.0385(12) Uani d . 1 1
N N1 0.4172(4) 0.4284(4) 0.4331(3) 0.0444(11) Uani d . 1 1
C C24 0.0359(5) -0.1018(5) 0.8356(4) 0.0471(13) Uani d . 1 1
H H24A -0.0485 -0.0687 0.8661 0.057 Uiso calc R 1 1
C C23 0.1836(5) 0.3697(5) 0.8167(4) 0.0488(14) Uani d . 1 1
H H23A 0.1648 0.4544 0.8036 0.059 Uiso calc R 1 1
O O4 -0.0977(4) 0.3248(4) 0.4041(3) 0.0736(12) Uani d . 1 1
O O2 0.5107(4) 0.5091(4) 0.1278(3) 0.0767(13) Uani d . 1 1
C C22 0.2369(5) 0.1175(5) 0.8561(4) 0.0501(14) Uani d . 1 1
H H22A 0.2553 0.0326 0.8701 0.060 Uiso calc R 1 1
C C8 0.5101(5) 0.4944(5) 0.4367(4) 0.0556(15) Uani d . 1 1
H H8A 0.5050 0.5787 0.3706 0.067 Uiso calc R 1 1
H H8B 0.5978 0.4510 0.4177 0.067 Uiso calc R 1 1
C C21 0.1301(4) 0.3260(5) 0.7571(4) 0.0445(13) Uani d . 1 1
H H21A 0.0757 0.3823 0.7035 0.053 Uiso calc R 1 1
C C7 0.4326(5) 0.2940(5) 0.5059(4) 0.0510(14) Uani d . 1 1
H H7A 0.3858 0.2775 0.5924 0.061 Uiso calc R 1 1
H H7B 0.5247 0.2633 0.5058 0.061 Uiso calc R 1 1
C C5 0.1659(5) 0.0983(5) 0.4589(4) 0.0543(15) Uani d . 1 1
C C20 -0.1759(5) 0.1481(4) 0.7106(4) 0.0519(14) Uani d . 1 1
H H20A -0.1429 0.1233 0.6436 0.062 Uiso calc R 1 1
O O3 0.4167(4) 0.1517(4) 0.1686(4) 0.0926(14) Uani d . 1 1
C C6 0.2828(5) 0.4894(5) 0.4487(4) 0.0541(15) Uani d . 1 1
H H6A 0.2823 0.5799 0.4046 0.065 Uiso calc R 1 1
H H6B 0.2473 0.4714 0.5374 0.065 Uiso calc R 1 1
C C19 -0.1426(5) 0.2119(4) 0.8561(4) 0.0475(13) Uani d . 1 1
H H19A -0.0870 0.2290 0.8894 0.057 Uiso calc R 1 1
C C18 0.1256(5) -0.0211(4) 0.7533(4) 0.0408(12) Uani d . 1 1
C C3 0.3731(5) 0.2276(5) 0.2085(5) 0.0573(15) Uani d . 1 1
C C17 -0.3569(5) 0.1958(5) 0.8585(5) 0.0648(16) Uani d . 1 1
H H17A -0.4467 0.2036 0.8924 0.078 Uiso calc R 1 1
C C16 0.2516(5) -0.0765(5) 0.7143(4) 0.0537(15) Uani d . 1 1
H H16A 0.3153 -0.0254 0.6604 0.064 Uiso calc R 1 1
C C2 0.4311(5) 0.4440(5) 0.1847(4) 0.0544(15) Uani d . 1 1
C C4 0.0004(6) 0.2890(5) 0.4372(5) 0.0513(14) Uani d . 1 1
C C15 0.2905(5) 0.1613(5) 0.9155(4) 0.0548(15) Uani d . 1 1
H H15A 0.3445 0.1054 0.9697 0.066 Uiso calc R 1 1
C C14 0.1934(6) -0.2823(5) 0.8335(5) 0.0593(16) Uani d . 1 1
H H14A 0.2159 -0.3694 0.8606 0.071 Uiso calc R 1 1
C C13 0.0692(6) -0.2307(5) 0.8735(5) 0.0600(16) Uani d . 1 1
H H13A 0.0064 -0.2830 0.9270 0.072 Uiso calc R 1 1
C C12 0.2649(5) 0.2874(6) 0.8954(5) 0.0560(16) Uani d . 1 1
H H12A 0.3025 0.3164 0.9348 0.067 Uiso calc R 1 1
C C11 -0.2760(5) 0.2232(5) 0.9060(5) 0.0609(16) Uani d . 1 1
H H11A -0.3105 0.2494 0.9720 0.073 Uiso calc R 1 1
C C10 -0.3078(5) 0.1569(5) 0.7613(5) 0.0584(15) Uani d . 1 1
H H10A -0.3634 0.1367 0.7304 0.070 Uiso calc R 1 1
C C1 0.1951(5) 0.4157(6) 0.1694(5) 0.0597(16) Uani d . 1 1
C C9 0.2834(5) -0.2050(5) 0.7537(5) 0.0616(16) Uani d . 1 1
H H9A 0.3680 -0.2394 0.7253 0.074 Uiso calc R 1 1
O O1 0.1203(4) 0.4602(4) 0.1054(3) 0.0830(13) Uani d . 1 1
O O5 0.1750(4) 0.0079(4) 0.4432(4) 0.0970(15) Uani d . 1 1

loop_
_atom_site_aniso_label
_atom_site_aniso_U_11
_atom_site_aniso_U_22
_atom_site_aniso_U_33
_atom_site_aniso_U_12
_atom_site_aniso_U_13
_atom_site_aniso_U_23
Fe1 0.0444(5) 0.0435(5) 0.0331(4) -0.0135(4) -0.0038(4) -0.0161(4)
Fe2 0.0527(5) 0.0477(5) 0.0316(4) -0.0118(4) -0.0030(4) -0.0141(4)
P1 0.0382(8) 0.0400(8) 0.0348(7) -0.0102(6) -0.0030(6) -0.0147(6)
S2 0.0446(8) 0.0442(8) 0.0371(7) -0.0105(6) -0.0037(6) -0.0147(6)
S1 0.0502(9) 0.0410(8) 0.0427(8) -0.0092(6) -0.0071(7) -0.0149(6)
C26 0.035(3) 0.043(3) 0.027(3) -0.016(2) 0.002(2) -0.010(2)
C25 0.035(3) 0.038(3) 0.037(3) -0.009(2) -0.002(2) -0.012(2)
N1 0.042(3) 0.045(3) 0.045(3) -0.020(2) 0.000(2) -0.017(2)
C24 0.042(3) 0.045(3) 0.044(3) -0.013(3) 0.004(3) -0.014(3)
C23 0.048(3) 0.058(4) 0.045(3) -0.017(3) -0.001(3) -0.026(3)
O4 0.062(3) 0.091(3) 0.068(3) -0.011(2) -0.024(2) -0.027(2)
O2 0.074(3) 0.077(3) 0.062(3) -0.037(2) 0.006(2) -0.013(2)
C22 0.048(3) 0.047(3) 0.046(3) -0.012(3) -0.009(3) -0.008(3)
C8 0.065(4) 0.071(4) 0.036(3) -0.041(3) 0.005(3) -0.020(3)
C21 0.040(3) 0.053(3) 0.038(3) -0.014(3) -0.001(2) -0.017(3)
C7 0.047(3) 0.062(4) 0.038(3) -0.016(3) 0.000(3) -0.016(3)
C5 0.055(4) 0.068(4) 0.049(3) -0.022(3) -0.003(3) -0.030(3)
C20 0.055(4) 0.058(4) 0.050(3) -0.022(3) -0.009(3) -0.022(3)
O3 0.120(4) 0.095(3) 0.076(3) -0.006(3) -0.013(3) -0.056(3)
C6 0.071(4) 0.044(3) 0.048(3) -0.021(3) -0.001(3) -0.021(3)
C19 0.045(3) 0.055(3) 0.039(3) -0.012(3) -0.002(3) -0.018(3)
C18 0.043(3) 0.045(3) 0.032(3) -0.013(3) 0.000(2) -0.016(2)
C3 0.072(4) 0.060(4) 0.039(3) -0.015(3) -0.005(3) -0.021(3)
C17 0.034(3) 0.068(4) 0.068(4) -0.012(3) 0.001(3) -0.013(3)
C16 0.049(4) 0.044(3) 0.051(3) -0.014(3) 0.006(3) -0.012(3)
C2 0.064(4) 0.054(4) 0.042(3) -0.005(3) -0.017(3) -0.015(3)
C4 0.063(4) 0.053(4) 0.042(3) -0.023(3) -0.008(3) -0.018(3)
C15 0.050(4) 0.065(4) 0.046(3) -0.016(3) -0.021(3) -0.008(3)
C14 0.076(5) 0.036(3) 0.056(4) -0.014(3) -0.003(3) -0.015(3)
C13 0.065(4) 0.049(4) 0.053(4) -0.029(3) 0.004(3) -0.009(3)
C12 0.047(4) 0.086(5) 0.051(3) -0.032(3) -0.002(3) -0.035(3)
C11 0.046(4) 0.070(4) 0.053(4) -0.007(3) 0.010(3) -0.027(3)
C10 0.052(4) 0.067(4) 0.060(4) -0.023(3) -0.015(3) -0.020(3)
C1 0.063(4) 0.078(4) 0.033(3) -0.019(3) -0.005(3) -0.017(3)
C9 0.053(4) 0.053(4) 0.058(4) -0.003(3) 0.005(3) -0.018(3)
O1 0.089(3) 0.098(3) 0.058(3) -0.009(3) -0.030(2) -0.022(2)
O5 0.137(4) 0.082(3) 0.101(3) -0.030(3) -0.019(3) -0.059(3)

loop_
_atom_type_symbol
_atom_type_description
_atom_type_scat_dispersion_real
_atom_type_scat_dispersion_imag
_atom_type_scat_source
C C 0.0033 0.0016 'International Tables Vol C Tables 4.2.6.8 and 6.1.1.4'
H H 0.0000 0.0000 'International Tables Vol C Tables 4.2.6.8 and 6.1.1.4'
N N 0.0061 0.0033 'International Tables Vol C Tables 4.2.6.8 and 6.1.1.4'
O O 0.0106 0.0060 'International Tables Vol C Tables 4.2.6.8 and 6.1.1.4'
P P 0.1023 0.0942 'International Tables Vol C Tables 4.2.6.8 and 6.1.1.4'
S S 0.1246 0.1234 'International Tables Vol C Tables 4.2.6.8 and 6.1.1.4'
Fe Fe 0.3463 0.8444 'International Tables Vol C Tables 4.2.6.8 and 6.1.1.4'

loop_
_geom_angle_atom_site_label_1
_geom_angle_atom_site_label_2
_geom_angle_atom_site_label_3
_geom_angle_site_symmetry_1
_geom_angle_site_symmetry_3
_geom_angle
C5 Fe1 C4 . . 90.6(2)
C5 Fe1 S2 . . 88.79(16)
C4 Fe1 S2 . . 158.94(18)
C5 Fe1 P1 . . 94.85(16)
C4 Fe1 P1 . . 99.09(16)
S2 Fe1 P1 . . 102.17(5)
C5 Fe1 S1 . . 150.83(16)
C4 Fe1 S1 . . 86.21(15)
S2 Fe1 S1 . . 84.04(4)
P1 Fe1 S1 . . 114.29(5)
C1 Fe2 C3 . . 91.5(2)
C1 Fe2 C2 . . 100.9(2)
C3 Fe2 C2 . . 99.1(2)
C1 Fe2 S1 . . 88.47(17)
C3 Fe2 S1 . . 160.45(16)
C2 Fe2 S1 . . 100.14(16)
C1 Fe2 S2 . . 154.73(16)
C3 Fe2 S2 . . 88.13(17)
C2 Fe2 S2 . . 104.11(16)
S1 Fe2 S2 . . 83.70(5)
C26 P1 C18 . . 104.7(2)
C26 P1 C25 . . 103.0(2)
C18 P1 C25 . . 102.3(2)
C26 P1 Fe1 . . 116.21(13)
C18 P1 Fe1 . . 111.65(14)
C25 P1 Fe1 . . 117.26(15)
C7 S2 Fe1 . . 114.11(16)
C7 S2 Fe2 . . 108.06(16)
Fe1 S2 Fe2 . . 67.70(4)
C6 S1 Fe1 . . 118.03(16)
C6 S1 Fe2 . . 106.23(17)
Fe1 S1 Fe2 . . 67.62(4)
C21 C26 C22 . . 118.8(4)
C21 C26 P1 . . 118.9(4)
C22 C26 P1 . . 122.7(4)
C20 C25 C19 . . 118.3(4)
C20 C25 P1 . . 119.3(4)
C19 C25 P1 . . 122.8(3)
C7 N1 C6 . . 113.8(4)
C7 N1 C8 . . 115.0(4)
C6 N1 C8 . . 114.1(4)
C13 C24 C18 . . 121.0(4)
C13 C24 H24A . . 119.5
C18 C24 H24A . . 119.5
C12 C23 C21 . . 120.0(5)
C12 C23 H23A . . 120.0
C21 C23 H23A . . 120.0
C15 C22 C26 . . 120.0(4)
C15 C22 H22A . . 120.0
C26 C22 H22A . . 120.0
N1 C8 C8 . 2_666 115.5(4)
N1 C8 H8A . . 108.4
C8 C8 H8A 2_666 . 108.4
N1 C8 H8B . . 108.4
C8 C8 H8B 2_666 . 108.4
H8A C8 H8B . . 107.5
C23 C21 C26 . . 121.6(5)
C23 C21 H21A . . 119.5
C26 C21 H21A . . 119.5
N1 C7 S2 . . 114.2(3)
N1 C7 H7A . . 108.8
S2 C7 H7A . . 108.8
N1 C7 H7B . . 108.8
S2 C7 H7B . . 108.8
H7A C7 H7B . . 107.7
O5 C5 Fe1 . . 177.9(5)
C10 C20 C25 . . 121.5(5)
C10 C20 H20A . . 119.3
C25 C20 H20A . . 119.3
N1 C6 S1 . . 115.5(3)
N1 C6 H6A . . 108.4
S1 C6 H6A . . 108.4
N1 C6 H6B . . 108.4
S1 C6 H6B . . 108.4
H6A C6 H6B . . 107.5
C11 C19 C25 . . 120.0(4)
C11 C19 H19A . . 120.0
C25 C19 H19A . . 120.0
C24 C18 C16 . . 117.2(4)
C24 C18 P1 . . 123.6(4)
C16 C18 P1 . . 119.2(3)
O3 C3 Fe2 . . 179.8(6)
C11 C17 C10 . . 120.5(5)
C11 C17 H17A . . 119.8
C10 C17 H17A . . 119.8
C9 C16 C18 . . 121.1(4)
C9 C16 H16A . . 119.4
C18 C16 H16A . . 119.4
O2 C2 Fe2 . . 178.3(4)
O4 C4 Fe1 . . 176.3(4)
C22 C15 C12 . . 120.7(5)
C22 C15 H15A . . 119.6
C12 C15 H15A . . 119.6
C9 C14 C13 . . 119.4(5)
C9 C14 H14A . . 120.3
C13 C14 H14A . . 120.3
C14 C13 C24 . . 120.5(4)
C14 C13 H13A . . 119.8
C24 C13 H13A . . 119.8
C23 C12 C15 . . 119.5(4)
C23 C12 H12A . . 120.3
C15 C12 H12A . . 120.3
C17 C11 C19 . . 119.9(5)
C17 C11 H11A . . 119.7
C19 C11 H11A . . 119.7
C17 C10 C20 . . 119.2(5)
C17 C10 H10A . . 120.4
C20 C10 H10A . . 120.4
O1 C1 Fe2 . . 178.3(5)
C14 C9 C16 . . 120.7(5)
C14 C9 H9A . . 119.6
C16 C9 H9A . . 119.6

loop_
_geom_bond_atom_site_label_1
_geom_bond_atom_site_label_2
_geom_bond_site_symmetry_2
_geom_bond_distance
Fe1 C5 . 1.739(6)
Fe1 C4 . 1.745(7)
Fe1 S2 . 2.2624(14)
Fe1 P1 . 2.2670(14)
Fe1 S1 . 2.2694(13)
Fe2 C1 . 1.765(6)
Fe2 C3 . 1.760(6)
Fe2 C2 . 1.788(6)
Fe2 S1 . 2.2723(14)
Fe2 S2 . 2.2743(14)
P1 C26 . 1.823(5)
P1 C18 . 1.835(4)
P1 C25 . 1.839(4)
S2 C7 . 1.816(6)
S1 C6 . 1.812(4)
C26 C21 . 1.385(6)
C26 C22 . 1.391(6)
C25 C20 . 1.370(7)
C25 C19 . 1.398(6)
N1 C7 . 1.441(5)
N1 C6 . 1.443(5)
N1 C8 . 1.461(5)
C24 C13 . 1.377(6)
C24 C18 . 1.387(5)
C24 H24A . 0.9300
C23 C12 . 1.376(6)
C23 C21 . 1.380(6)
C23 H23A . 0.9300
O4 C4 . 1.156(5)
O2 C2 . 1.154(7)
C22 C15 . 1.377(6)
C22 H22A . 0.9300
C8 C8 2_666 1.552(8)
C8 H8A . 0.9700
C8 H8B . 0.9700
C21 H21A . 0.9300
C7 H7A . 0.9700
C7 H7B . 0.9700
C5 O5 . 1.152(5)
C20 C10 . 1.368(8)
C20 H20A . 0.9300
O3 C3 . 1.142(5)
C6 H6A . 0.9700
C6 H6B . 0.9700
C19 C11 . 1.381(6)
C19 H19A . 0.9300
C18 C16 . 1.393(6)
C17 C11 . 1.360(7)
C17 C10 . 1.373(7)
C17 H17A . 0.9300
C16 C9 . 1.370(6)
C16 H16A . 0.9300
C15 C12 . 1.385(6)
C15 H15A . 0.9300
C14 C9 . 1.360(6)
C14 C13 . 1.368(6)
C14 H14A . 0.9300
C13 H13A . 0.9300
C12 H12A . 0.9300
C11 H11A . 0.9300
C10 H10A . 0.9300
C1 O1 . 1.157(6)
C9 H9A . 0.9300

loop_
_geom_hbond_atom_site_label_D
_geom_hbond_atom_site_label_H
_geom_hbond_atom_site_label_A
_geom_hbond_site_symmetry_A
_geom_hbond_distance_DH
_geom_hbond_distance_HA
_geom_hbond_distance_DA
_geom_hbond_angle_DHA
C20 H20A O5 2_556 0.93 2.39 3.182(7) 143

loop_
_geom_torsion_atom_site_label_1
_geom_torsion_atom_site_label_2
_geom_torsion_atom_site_label_3
_geom_torsion_atom_site_label_4
_geom_torsion_site_symmetry_4
_geom_torsion
C5 Fe1 P1 C26 . 139.2(2)
C4 Fe1 P1 C26 . -129.4(2)
S2 Fe1 P1 C26 . 49.39(18)
S1 Fe1 P1 C26 . -39.52(18)
C5 Fe1 P1 C18 . 19.2(2)
C4 Fe1 P1 C18 . 110.6(2)
S2 Fe1 P1 C18 . -70.61(16)
S1 Fe1 P1 C18 . -159.52(15)
C5 Fe1 P1 C25 . -98.6(2)
C4 Fe1 P1 C25 . -7.2(2)
S2 Fe1 P1 C25 . 171.60(16)
S1 Fe1 P1 C25 . 82.94(19)
C5 Fe1 S2 C7 . -160.8(2)
C4 Fe1 S2 C7 . 110.8(5)
P1 Fe1 S2 C7 . -66.07(17)
S1 Fe1 S2 C7 . 47.55(17)
C5 Fe1 S2 Fe2 . 98.66(16)
C4 Fe1 S2 Fe2 . 10.2(4)
P1 Fe1 S2 Fe2 . -166.64(4)
S1 Fe1 S2 Fe2 . -53.08(5)
C1 Fe2 S2 C7 . -129.1(4)
C3 Fe2 S2 C7 . 141.5(2)
C2 Fe2 S2 C7 . 42.6(2)
S1 Fe2 S2 C7 . -56.34(16)
C1 Fe2 S2 Fe1 . -19.8(4)
C3 Fe2 S2 Fe1 . -109.24(16)
C2 Fe2 S2 Fe1 . 151.89(16)
S1 Fe2 S2 Fe1 . 52.97(4)
C5 Fe1 S1 C6 . -120.6(4)
C4 Fe1 S1 C6 . 155.0(2)
S2 Fe1 S1 C6 . -43.94(19)
P1 Fe1 S1 C6 . 56.75(19)
C5 Fe1 S1 Fe2 . -23.5(3)
C4 Fe1 S1 Fe2 . -107.90(15)
S2 Fe1 S1 Fe2 . 53.14(4)
P1 Fe1 S1 Fe2 . 153.83(5)
C1 Fe2 S1 C6 . -142.7(2)
C3 Fe2 S1 C6 . 127.2(5)
C2 Fe2 S1 C6 . -41.9(2)
S2 Fe2 S1 C6 . 61.38(16)
C1 Fe2 S1 Fe1 . 103.14(16)
C3 Fe2 S1 Fe1 . 13.1(5)
C2 Fe2 S1 Fe1 . -156.05(16)
S2 Fe2 S1 Fe1 . -52.84(5)
C18 P1 C26 C21 . -173.5(3)
C25 P1 C26 C21 . -66.9(4)
Fe1 P1 C26 C21 . 62.8(4)
C18 P1 C26 C22 . 8.7(4)
C25 P1 C26 C22 . 115.3(4)
Fe1 P1 C26 C22 . -115.0(3)
C26 P1 C25 C20 . 179.4(4)
C18 P1 C25 C20 . -72.2(4)
Fe1 P1 C25 C20 . 50.5(4)
C26 P1 C25 C19 . -4.5(4)
C18 P1 C25 C19 . 104.0(4)
Fe1 P1 C25 C19 . -133.4(3)
C21 C26 C22 C15 . -0.2(6)
P1 C26 C22 C15 . 177.6(3)
C7 N1 C8 C8 2_666 -71.4(6)
C6 N1 C8 C8 2_666 63.5(7)
C12 C23 C21 C26 . 0.4(7)
C22 C26 C21 C23 . 0.0(6)
P1 C26 C21 C23 . -177.8(3)
C6 N1 C7 S2 . 71.8(4)
C8 N1 C7 S2 . -153.9(3)
Fe1 S2 C7 N1 . -69.5(3)
Fe2 S2 C7 N1 . 3.5(4)
C19 C25 C20 C10 . 0.1(7)
P1 C25 C20 C10 . 176.4(4)
C7 N1 C6 S1 . -64.6(4)
C8 N1 C6 S1 . 160.1(3)
Fe1 S1 C6 N1 . 57.8(4)
Fe2 S1 C6 N1 . -15.1(4)
C20 C25 C19 C11 . -1.2(7)
P1 C25 C19 C11 . -177.4(4)
C13 C24 C18 C16 . -2.1(7)
C13 C24 C18 P1 . 175.2(4)
C26 P1 C18 C24 . 104.2(4)
C25 P1 C18 C24 . -2.7(4)
Fe1 P1 C18 C24 . -129.2(3)
C26 P1 C18 C16 . -78.5(4)
C25 P1 C18 C16 . 174.6(4)
Fe1 P1 C18 C16 . 48.0(4)
C24 C18 C16 C9 . 1.6(7)
P1 C18 C16 C9 . -175.8(4)
C26 C22 C15 C12 . -0.2(7)
C9 C14 C13 C24 . -1.0(8)
C18 C24 C13 C14 . 1.9(8)
C21 C23 C12 C15 . -0.8(7)
C22 C15 C12 C23 . 0.7(7)
C10 C17 C11 C19 . 0.2(8)
C25 C19 C11 C17 . 1.1(7)
C11 C17 C10 C20 . -1.3(8)
C25 C20 C10 C17 . 1.2(7)
C13 C14 C9 C16 . 0.4(8)
C18 C16 C9 C14 . -0.8(8)
